data_7027319
loop_
_publ_author_name
'Knoepfler-M\"uhlecker, Anna'
'Scheffter, Birgit'
'Kopacka, Holger'
'Wurst, Klaus'
'Peringer, Paul'

_publ_section_title
;
 Host--guest chemistry of the cluster [Hg3(\m-dppm)3]4+
 [dppm&#x2005;=&#x2005;bis(diphenylphosphino)methane] with oxo- and
 fluoro-anions
;
_journal_issue 15
_journal_name_full 'Journal of the Chemical Society, Dalton Transactions'
_journal_page_first 2525
_journal_paper_doi 10.1039/a901327j
_journal_year 1999
_chemical_formula_sum 'C79 H66 F12 Hg3 O12 P6 S4'
_chemical_formula_weight 2351.15
_chemical_name_systematic
;
 ?
;
_space_group_IT_number 14
_symmetry_cell_setting monoclinic
_symmetry_space_group_name_Hall '-P 2ybc'
_symmetry_space_group_name_H-M 'P 1 21/c 1'
_atom_sites_solution_hydrogens geom
_atom_sites_solution_primary direct
_atom_sites_solution_secondary difmap
_audit_creation_method SHELXL
_cell_angle_alpha 90.00
_cell_angle_beta 99.51(3)
_cell_angle_gamma 90.00
_cell_formula_units_Z 4
_cell_length_a 14.392(3)
_cell_length_b 26.773(5)
_cell_length_c 23.723(2)
_cell_measurement_reflns_used 21
_cell_measurement_temperature 293(2)
_cell_measurement_theta_max 12.5
_cell_measurement_theta_min 4.0
_cell_volume 9015(3)
_computing_structure_refinement 'SHELXL-93 (Sheldrick, 1993)'
_computing_structure_solution 'SHELXS-86 (Sheldrick, 1990)'
_diffrn_ambient_temperature 293(2)
_diffrn_measurement_device 'Siemens P4'
_diffrn_measurement_method Omega-scans
_diffrn_radiation_monochromator graphite
_diffrn_radiation_source 'fine-focus sealed tube'
_diffrn_radiation_type MoKa
_diffrn_radiation_wavelength 0.71073
_diffrn_reflns_av_R_equivalents 0.0700
_diffrn_reflns_av_sigmaI/netI 0.1089
_diffrn_reflns_limit_h_max 10
_diffrn_reflns_limit_h_min -4
_diffrn_reflns_limit_k_max 30
_diffrn_reflns_limit_k_min -7
_diffrn_reflns_limit_l_max 25
_diffrn_reflns_limit_l_min -26
_diffrn_reflns_number 13090
_diffrn_reflns_theta_max 23.50
_diffrn_reflns_theta_min 1.16
_diffrn_standards_interval_count 100
_diffrn_standards_number 3
_exptl_absorpt_coefficient_mu 5.375
_exptl_absorpt_correction_T_max 0.540
_exptl_absorpt_correction_T_min 0.763
_exptl_absorpt_correction_type psi-scan
_exptl_crystal_colour colourless
_exptl_crystal_density_diffrn 1.732
_exptl_crystal_description blocks
_exptl_crystal_F_000 4552
_refine_diff_density_max 2.377
_refine_diff_density_min -.672
_refine_diff_density_rms .189
_refine_ls_extinction_coef 0.00014(4)
_refine_ls_extinction_expression Fc^*^=kFc[1+0.001xFc^2^l^3^/sin(2q)]^-1/4^
_refine_ls_extinction_method SHELXL
_refine_ls_goodness_of_fit_all 1.041
_refine_ls_goodness_of_fit_obs 1.145
_refine_ls_matrix_type full
_refine_ls_number_parameters 671
_refine_ls_number_reflns 9226
_refine_ls_number_restraints 0
_refine_ls_restrained_S_all 1.153
_refine_ls_restrained_S_obs 1.145
_refine_ls_R_factor_all 0.1424
_refine_ls_R_factor_obs 0.0656
_refine_ls_shift/esd_max 0.820
_refine_ls_shift/esd_mean 0.034
_refine_ls_structure_factor_coef Fsqd
_refine_ls_weighting_details 'w=1/[s^2^(Fo^2^)+( 0.1023P)^2^+0.0011P] where P=(Fo^2^+2Fc^2^)/3'
_refine_ls_weighting_scheme calc
_refine_ls_wR_factor_all 0.2228
_refine_ls_wR_factor_obs 0.1628
_reflns_number_observed 6008
_reflns_number_total 10753
_reflns_observed_criterion >2sigma(I)
_cod_data_source_file 901327jsup1.cif
_cod_data_source_block 4
_cod_depositor_comments
;
The following automatic conversions were performed:

'_exptl_absorpt_correction_type' value 'Psi-scan' changed to
'psi-scan' according to
/home/saulius/struct/CIF-dictionaries/cif_core.dic dictionary named
'cif_core.dic' version 2.4.2 from 2011-04-26.

Automatic conversion script
Id: cif_fix_values 1891 2012-01-12 08:04:46Z andrius 

The following automatic conversions were performed:

'_refine_ls_weighting_scheme' value 'calc w=1/[s^2^(Fo^2^)+(
0.1023P)^2^+0.0011P] where P=(Fo^2^+2Fc^2^)/3' was changed to 'calc'.
New tag '_refine_ls_weighting_details' was created. The value of the
new tag was set to 'w=1/[s^2^(Fo^2^)+( 0.1023P)^2^+0.0011P] where
P=(Fo^2^+2Fc^2^)/3'.

Automatic conversion script
Id: cif_fix_values 3143 2015-03-26 13:38:13Z robertas 
;
_cod_original_cell_volume 9015.3(26)
_cod_original_sg_symbol_H-M P2(1)/c
_cod_database_code 7027319

loop_
_symmetry_equiv_pos_as_xyz
'x, y, z'
'-x, y+1/2, -z+1/2'
'-x, -y, -z'
'x, -y-1/2, z-1/2'

loop_
_atom_site_aniso_label
_atom_site_aniso_U_11
_atom_site_aniso_U_22
_atom_site_aniso_U_33
_atom_site_aniso_U_23
_atom_site_aniso_U_13
_atom_site_aniso_U_12
Hg1 0.0414(7) 0.0380(4) 0.0439(5) 0.0008(4) 0.0112(4) -0.0024(4)
Hg2 0.0423(7) 0.0384(5) 0.0400(5) -0.0018(3) 0.0085(4) -0.0023(4)
Hg3 0.0397(6) 0.0369(4) 0.0427(4) -0.0009(3) 0.0045(4) -0.0021(4)
P12 0.046(5) 0.042(3) 0.048(3) -0.001(2) 0.013(3) 0.005(3)
P13 0.043(4) 0.036(3) 0.045(3) 0.000(2) 0.013(3) 0.000(3)
P21 0.045(5) 0.045(3) 0.052(4) -0.004(3) 0.017(3) -0.008(3)
P23 0.045(5) 0.037(3) 0.044(3) 0.000(2) 0.013(3) -0.006(3)
P31 0.041(4) 0.040(3) 0.044(3) -0.002(2) 0.016(3) -0.002(3)
P32 0.041(5) 0.036(3) 0.047(3) -0.002(2) 0.007(3) -0.001(3)
S1 0.073(6) 0.055(4) 0.046(3) -0.003(3) -0.001(3) 0.004(3)
S2 0.074(6) 0.068(5) 0.053(4) 0.002(3) -0.008(4) 0.000(4)
S3 0.098(9) 0.125(8) 0.122(8) -0.005(6) 0.025(7) 0.016(6)
S4 0.123(12) 0.124(9) 0.119(9) 0.034(7) 0.042(8) 0.022(7)
O1 0.119(18) 0.088(13) 0.085(13) -0.007(10) 0.013(12) 0.049(12)
O2 0.181(24) 0.071(13) 0.122(17) -0.006(11) 0.031(16) -0.001(14)
O3 0.071(17) 0.185(21) 0.058(11) -0.003(12) 0.003(10) -0.011(14)
O4 0.141(19) 0.077(12) 0.084(13) 0.009(10) 0.032(13) 0.017(12)
O5 0.102(18) 0.132(16) 0.073(12) 0.042(11) -0.017(11) -0.060(14)
O6 0.102(17) 0.128(15) 0.058(11) -0.005(11) -0.003(11) 0.039(13)
O7 0.286(61) 0.167(36) 1.090(166) -0.194(67) -0.098(75) -0.086(40)
O8 0.297(52) 0.468(64) 0.150(29) 0.037(33) -0.006(30) 0.284(51)
O9 0.441(54) 0.219(29) 0.054(14) -0.017(16) 0.048(23) 0.172(33)
O10 0.169(33) 0.315(44) 0.292(43) 0.133(36) -0.038(31) 0.115(31)
O11 0.253(36) 0.089(17) 0.228(31) -0.047(18) -0.045(27) 0.024(20)
O12 0.242(34) 0.176(23) 0.076(16) -0.006(15) 0.013(19) -0.082(21)
F1 0.361(44) 0.206(24) 0.068(12) -0.052(14) 0.019(19) 0.053(24)
F2 0.462(61) 0.162(22) 0.102(17) 0.055(17) 0.055(26) 0.117(31)
F3 0.192(35) 0.511(81) 0.150(26) -0.006(34) -0.098(26) 0.131(38)
F4 0.340(36) 0.096(14) 0.118(16) 0.007(13) -0.078(19) 0.052(19)
F5 0.130(20) 0.239(24) 0.124(17) 0.006(16) -0.062(15) 0.028(19)
F6 0.169(21) 0.191(19) 0.056(11) 0.026(12) 0.001(12) -0.028(15)
F7 0.497(83) 0.210(41) 0.714(111) -0.071(60) 0.364(89) -0.155(52)
F8 0.215(32) 0.266(32) 0.180(24) 0.020(22) 0.074(22) 0.104(27)
F9 0.334(50) 0.339(54) 0.238(35) 0.188(37) 0.176(36) 0.164(45)
F10 0.232(41) 0.228(36) 0.432(59) 0.035(38) 0.146(40) -0.008(30)
F11 0.402(47) 0.199(26) 0.131(19) 0.000(18) 0.036(24) -0.162(30)
F12 0.628(99) 0.902(117) 0.095(20) -0.166(40) 0.159(39) -0.489(89)
C1 0.181(44) 0.170(39) 0.049(18) -0.005(21) -0.046(23) 0.122(34)
C2 0.111(33) 0.155(34) 0.045(18) 0.002(20) -0.032(19) -0.033(26)
C3 0.374(94) 0.198(52) 0.356(81) 0.224(62) 0.343(82) 0.221(65)
C4 0.194(74) 0.135(45) 0.737(158) -0.252(73) -0.265(91) 0.141(51)

loop_
_atom_site_label
_atom_site_type_symbol
_atom_site_fract_x
_atom_site_fract_y
_atom_site_fract_z
_atom_site_U_iso_or_equiv
_atom_site_thermal_displace_type
_atom_site_occupancy
_atom_site_calc_flag
Hg1 Hg 0.14384(6) 0.29452(3) 0.23877(3) 0.0407(3) Uani 1 d
Hg2 Hg 0.14375(6) 0.19175(3) 0.24197(3) 0.0400(3) Uani 1 d
Hg3 Hg 0.29151(6) 0.24077(3) 0.19792(3) 0.0400(3) Uani 1 d
P12 P 0.0054(4) 0.3042(2) 0.2923(2) 0.044(2) Uani 1 d
P13 P 0.1943(4) 0.3775(2) 0.2065(2) 0.0406(15) Uani 1 d
P21 P -0.0040(4) 0.1888(2) 0.2869(2) 0.046(2) Uani 1 d
P23 P 0.1787(4) 0.1077(2) 0.2060(2) 0.0414(15) Uani 1 d
P31 P 0.3682(4) 0.3228(2) 0.1781(2) 0.0403(15) Uani 1 d
P32 P 0.3545(4) 0.1573(2) 0.1697(2) 0.0413(15) Uani 1 d
S1 S 0.1040(5) 0.2503(2) 0.0896(2) 0.059(2) Uani 1 d
S2 S 0.3009(5) 0.2303(2) 0.3602(3) 0.067(2) Uani 1 d
S3 S 0.2664(8) -0.0143(4) 0.0661(5) 0.114(3) Uani 1 d
S4 S 0.2664(10) 0.4865(4) 0.0534(5) 0.120(4) Uani 1 d
O1 O 0.0610(14) 0.2852(6) 0.1223(7) 0.098(6) Uani 1 d
O2 O 0.0952(17) 0.2007(7) 0.0990(9) 0.124(8) Uani 1 d
O3 O 0.2017(15) 0.2644(8) 0.0909(7) 0.106(7) Uani 1 d
O4 O 0.3003(15) 0.2845(6) 0.3674(7) 0.099(6) Uani 1 d
O5 O 0.2134(14) 0.2043(7) 0.3554(7) 0.106(7) Uani 1 d
O6 O 0.3556(14) 0.2163(7) 0.3169(7) 0.098(6) Uani 1 d
O7 O 0.2614(36) -0.0603(15) 0.0410(35) 0.538(57) Uani 1 d
O8 O 0.2085(28) 0.0192(18) 0.0465(13) 0.310(29) Uani 1 d
O9 O 0.3118(28) -0.0044(11) 0.1208(9) 0.237(20) Uani 1 d
O10 O 0.1922(22) 0.5113(14) 0.0208(16) 0.267(21) Uani 1 d
O11 O 0.2755(23) 0.4355(8) 0.0311(12) 0.200(14) Uani 1 d
O12 O 0.2921(21) 0.4890(9) 0.1123(9) 0.166(12) Uani 1 d
F1 F 0.0892(26) 0.2396(9) -0.0187(8) 0.213(14) Uani 1 d
F2 F 0.0627(35) 0.3113(9) 0.0065(10) 0.241(20) Uani 1 d
F3 F -0.0241(26) 0.2577(18) 0.0082(14) 0.299(28) Uani 1 d
F4 F 0.3753(21) 0.1567(7) 0.4250(8) 0.198(14) Uani 1 d
F5 F 0.4553(17) 0.2271(10) 0.4330(9) 0.174(9) Uani 1 d
F6 F 0.3294(15) 0.2159(8) 0.4691(7) 0.141(8) Uani 1 d
F7 F 0.3716(44) 0.0400(16) 0.0274(38) 0.444(45) Uani 1 d
F8 F 0.4211(20) -0.0407(12) 0.0412(11) 0.216(13) Uani 1 d
F9 F 0.3503(33) -0.0007(20) -0.0170(15) 0.289(26) Uani 1 d
F10 F 0.4323(27) 0.4900(14) 0.0468(19) 0.287(18) Uani 1 d
F11 F 0.3797(25) 0.5552(10) 0.0456(10) 0.245(16) Uani 1 d
F12 F 0.3423(43) 0.5121(24) -0.0254(12) 0.530(56) Uani 1 d
C1 C 0.0594(40) 0.2638(19) 0.0193(13) 0.141(18) Uani 1 d
C2 C 0.3681(28) 0.2034(14) 0.4242(12) 0.109(12) Uani 1 d
C3 C 0.3601(59) -0.0080(22) 0.0320(38) 0.277(53) Uani 1 d
C4 C 0.3501(49) 0.5105(20) 0.0279(41) 0.394(72) Uani 1 d
C12 C -0.0066(16) 0.2458(7) 0.3306(9) 0.056(6) Uiso 1 d
H12A H -0.0656 0.2465 0.3453 0.067 Uiso 1 calc
H12B H 0.0439 0.2438 0.3631 0.067 Uiso 1 calc
C13 C 0.2779(15) 0.3681(7) 0.1569(8) 0.044(5) Uiso 1 d
H13A H 0.2428 0.3582 0.1201 0.053 Uiso 1 calc
H13B H 0.3077 0.3999 0.1516 0.053 Uiso 1 calc
C23 C 0.2554(15) 0.1147(7) 0.1512(8) 0.045(5) Uiso 1 d
H23A H 0.2798 0.0821 0.1436 0.054 Uiso 1 calc
H23B H 0.2172 0.1264 0.1162 0.054 Uiso 1 calc
C111 C -0.1087(16) 0.3176(7) 0.2481(8) 0.047(5) Uiso 1 d
C112 C -0.1098(17) 0.3260(8) 0.1901(9) 0.060(6) Uiso 1 d
H112 H -0.0565 0.3240 0.1727 0.072 Uiso 1 calc
C113 C -0.1995(20) 0.3377(8) 0.1608(10) 0.072(7) Uiso 1 d
H113 H -0.2051 0.3448 0.1220 0.086 Uiso 1 calc
C114 C -0.2793(18) 0.3395(8) 0.1844(10) 0.065(7) Uiso 1 d
H114 H -0.3366 0.3461 0.1611 0.078 Uiso 1 calc
C115 C -0.2775(20) 0.3320(9) 0.2403(11) 0.083(8) Uiso 1 d
H115 H -0.3313 0.3352 0.2570 0.099 Uiso 1 calc
C116 C -0.1886(19) 0.3190(8) 0.2729(10) 0.067(7) Uiso 1 d
H116 H -0.1845 0.3114 0.3115 0.080 Uiso 1 calc
C121 C 0.0267(15) 0.3504(7) 0.3490(8) 0.043(5) Uiso 1 d
C122 C 0.1003(17) 0.3449(8) 0.3915(9) 0.058(6) Uiso 1 d
H122 H 0.1371 0.3163 0.3924 0.069 Uiso 1 calc
C123 C 0.1237(19) 0.3809(9) 0.4346(10) 0.078(8) Uiso 1 d
H123 H 0.1767 0.3780 0.4628 0.094 Uiso 1 calc
C124 C 0.0613(20) 0.4213(9) 0.4322(11) 0.080(8) Uiso 1 d
H124 H 0.0716 0.4449 0.4612 0.096 Uiso 1 calc
C125 C -0.0151(21) 0.4279(10) 0.3886(12) 0.089(9) Uiso 1 d
H125 H -0.0532 0.4561 0.3878 0.107 Uiso 1 calc
C126 C -0.0337(18) 0.3916(8) 0.3458(10) 0.068(7) Uiso 1 d
H126 H -0.0845 0.3948 0.3162 0.081 Uiso 1 calc
C131 C 0.2489(14) 0.4188(6) 0.2614(8) 0.036(5) Uiso 1 d
C132 C 0.2703(16) 0.4028(7) 0.3155(9) 0.056(6) Uiso 1 d
H132 H 0.2566 0.3701 0.3244 0.067 Uiso 1 calc
C133 C 0.3116(20) 0.4337(10) 0.3574(11) 0.087(8) Uiso 1 d
H133 H 0.3248 0.4225 0.3950 0.105 Uiso 1 calc
C134 C 0.3346(19) 0.4828(9) 0.3438(10) 0.075(7) Uiso 1 d
H134 H 0.3675 0.5032 0.3720 0.090 Uiso 1 calc
C135 C 0.3097(17) 0.5000(8) 0.2913(10) 0.065(7) Uiso 1 d
H135 H 0.3201 0.5333 0.2828 0.078 Uiso 1 calc
C136 C 0.2683(17) 0.4680(8) 0.2495(9) 0.059(6) Uiso 1 d
H136 H 0.2528 0.4796 0.2122 0.071 Uiso 1 calc
C141 C 0.0916(14) 0.4098(6) 0.1682(8) 0.039(5) Uiso 1 d
C142 C 0.0352(17) 0.4328(7) 0.2003(9) 0.056(6) Uiso 1 d
H142 H 0.0539 0.4351 0.2396 0.068 Uiso 1 calc
C143 C -0.0477(19) 0.4525(9) 0.1760(11) 0.076(7) Uiso 1 d
H143 H -0.0864 0.4671 0.1991 0.091 Uiso 1 calc
C144 C -0.0761(19) 0.4515(9) 0.1186(11) 0.072(7) Uiso 1 d
H144 H -0.1316 0.4669 0.1014 0.087 Uiso 1 calc
C145 C -0.0190(18) 0.4269(8) 0.0875(10) 0.066(7) Uiso 1 d
H145 H -0.0377 0.4240 0.0482 0.079 Uiso 1 calc
C146 C 0.0632(15) 0.4068(6) 0.1115(8) 0.041(5) Uiso 1 d
H146 H 0.1008 0.3906 0.0888 0.049 Uiso 1 calc
C211 C -0.1036(18) 0.1867(8) 0.2300(10) 0.062(6) Uiso 1 d
C212 C -0.0947(21) 0.1826(9) 0.1746(12) 0.084(8) Uiso 1 d
H212 H -0.0352 0.1821 0.1640 0.100 Uiso 1 calc
C213 C -0.1720(29) 0.1791(12) 0.1347(15) 0.122(12) Uiso 1 d
H213 H -0.1639 0.1729 0.0973 0.147 Uiso 1 calc
C214 C -0.2584(28) 0.1839(12) 0.1449(15) 0.121(12) Uiso 1 d
H214 H -0.3080 0.1828 0.1143 0.146 Uiso 1 calc
C215 C -0.2779(27) 0.1907(12) 0.1991(16) 0.129(12) Uiso 1 d
H215 H -0.3391 0.1921 0.2069 0.155 Uiso 1 calc
C216 C -0.1970(27) 0.1955(11) 0.2424(14) 0.116(11) Uiso 1 d
H216 H -0.2045 0.2043 0.2793 0.139 Uiso 1 calc
C221 C -0.0142(16) 0.1378(7) 0.3359(9) 0.051(6) Uiso 1 d
C222 C 0.0522(19) 0.1354(9) 0.3829(11) 0.075(7) Uiso 1 d
H222 H 0.0982 0.1600 0.3902 0.091 Uiso 1 calc
C223 C 0.0510(23) 0.0919(11) 0.4239(13) 0.108(10) Uiso 1 d
H223 H 0.0972 0.0869 0.4558 0.129 Uiso 1 calc
C224 C -0.0269(22) 0.0598(10) 0.4089(12) 0.086(8) Uiso 1 d
H224 H -0.0276 0.0311 0.4310 0.103 Uiso 1 calc
C225 C -0.0990(22) 0.0658(10) 0.3671(12) 0.096(9) Uiso 1 d
H225 H -0.1515 0.0452 0.3644 0.115 Uiso 1 calc
C226 C -0.0948(20) 0.1047(9) 0.3262(11) 0.084(8) Uiso 1 d
H226 H -0.1419 0.1085 0.2946 0.100 Uiso 1 calc
C231 C 0.2304(16) 0.0619(7) 0.2597(9) 0.055(6) Uiso 1 d
C232 C 0.2588(18) 0.0777(9) 0.3134(10) 0.072(7) Uiso 1 d
H232 H 0.2535 0.1108 0.3241 0.087 Uiso 1 calc
C233 C 0.2964(23) 0.0414(11) 0.3515(13) 0.106(10) Uiso 1 d
H233 H 0.3102 0.0500 0.3900 0.128 Uiso 1 calc
C234 C 0.3149(21) -0.0075(10) 0.3361(12) 0.097(9) Uiso 1 d
H234 H 0.3481 -0.0292 0.3627 0.116 Uiso 1 calc
C235 C 0.2850(18) -0.0223(8) 0.2835(10) 0.073(7) Uiso 1 d
H235 H 0.2916 -0.0555 0.2730 0.088 Uiso 1 calc
C236 C 0.2435(17) 0.0123(8) 0.2442(9) 0.064(7) Uiso 1 d
H236 H 0.2238 0.0025 0.2065 0.077 Uiso 1 calc
C241 C 0.0647(16) 0.0787(7) 0.1685(9) 0.052(6) Uiso 1 d
C242 C -0.0469(18) 0.0644(8) 0.0873(10) 0.068(7) Uiso 1 d
H242 H -0.0661 0.0670 0.0480 0.081 Uiso 1 calc
C243 C 0.0396(17) 0.0819(8) 0.1108(9) 0.057(6) Uiso 1 d
H243 H 0.0801 0.0956 0.0882 0.068 Uiso 1 calc
C244 C -0.1077(20) 0.0426(9) 0.1205(12) 0.085(8) Uiso 1 d
H244 H -0.1659 0.0296 0.1043 0.102 Uiso 1 calc
C245 C -0.0770(22) 0.0415(10) 0.1769(13) 0.098(9) Uiso 1 d
H245 H -0.1169 0.0275 0.1996 0.117 Uiso 1 calc
C246 C 0.0097(18) 0.0596(8) 0.2047(9) 0.063(7) Uiso 1 d
H246 H 0.0280 0.0587 0.2442 0.076 Uiso 1 calc
C311 C 0.4354(15) 0.3226(7) 0.1223(8) 0.047(5) Uiso 1 d
C312 C 0.4446(20) 0.3643(9) 0.0906(11) 0.080(8) Uiso 1 d
H312 H 0.4088 0.3926 0.0944 0.096 Uiso 1 calc
C313 C 0.5088(20) 0.3639(10) 0.0522(11) 0.084(8) Uiso 1 d
H313 H 0.5160 0.3919 0.0302 0.101 Uiso 1 calc
C314 C 0.5608(22) 0.3219(11) 0.0471(12) 0.097(9) Uiso 1 d
H314 H 0.6029 0.3220 0.0213 0.116 Uiso 1 calc
C315 C 0.5536(20) 0.2810(10) 0.0777(11) 0.086(8) Uiso 1 d
H315 H 0.5892 0.2528 0.0734 0.103 Uiso 1 calc
C316 C 0.4888(18) 0.2819(9) 0.1179(10) 0.075(7) Uiso 1 d
H316 H 0.4838 0.2542 0.1409 0.090 Uiso 1 calc
C321 C 0.4397(16) 0.3472(7) 0.2413(9) 0.053(6) Uiso 1 d
C322 C 0.4808(16) 0.3955(7) 0.2414(9) 0.054(6) Uiso 1 d
H322 H 0.4687 0.4151 0.2086 0.065 Uiso 1 calc
C323 C 0.5377(19) 0.4139(9) 0.2887(11) 0.080(8) Uiso 1 d
H323 H 0.5643 0.4455 0.2879 0.096 Uiso 1 calc
C324 C 0.5552(21) 0.3854(10) 0.3370(12) 0.095(9) Uiso 1 d
H324 H 0.5913 0.3982 0.3700 0.114 Uiso 1 calc
C325 C 0.5193(19) 0.3372(9) 0.3370(11) 0.080(8) Uiso 1 d
H325 H 0.5337 0.3176 0.3696 0.095 Uiso 1 calc
C326 C 0.4624(17) 0.3178(8) 0.2891(9) 0.059(6) Uiso 1 d
H326 H 0.4397 0.2853 0.2894 0.071 Uiso 1 calc
C331 C 0.4388(16) 0.1314(8) 0.2253(9) 0.055(6) Uiso 1 d
C332 C 0.4535(19) 0.0793(9) 0.2333(11) 0.082(8) Uiso 1 d
H332 H 0.4167 0.0569 0.2093 0.099 Uiso 1 calc
C333 C 0.5247(23) 0.0607(11) 0.2780(13) 0.105(10) Uiso 1 d
H333 H 0.5358 0.0268 0.2841 0.126 Uiso 1 calc
C334 C 0.5729(23) 0.0952(12) 0.3098(13) 0.110(10) Uiso 1 d
H334 H 0.6170 0.0834 0.3400 0.132 Uiso 1 calc
C335 C 0.5671(26) 0.1445(14) 0.3045(15) 0.134(13) Uiso 1 d
H335 H 0.6077 0.1646 0.3293 0.161 Uiso 1 calc
C336 C 0.5006(23) 0.1668(11) 0.2619(13) 0.101(10) Uiso 1 d
H336 H 0.4958 0.2012 0.2571 0.122 Uiso 1 calc
C341 C 0.4043(16) 0.1535(7) 0.1033(9) 0.053(6) Uiso 1 d
C342 C 0.4911(18) 0.1325(8) 0.1042(10) 0.065(7) Uiso 1 d
H342 H 0.5270 0.1216 0.1382 0.077 Uiso 1 calc
C343 C 0.5246(20) 0.1280(9) 0.0516(12) 0.083(8) Uiso 1 d
H343 H 0.5836 0.1141 0.0509 0.100 Uiso 1 calc
C344 C 0.4735(21) 0.1432(9) 0.0042(11) 0.081(8) Uiso 1 d
H344 H 0.4964 0.1382 -0.0298 0.097 Uiso 1 calc
C345 C 0.3906(21) 0.1653(9) 0.0020(11) 0.085(8) Uiso 1 d
H345 H 0.3565 0.1763 -0.0325 0.101 Uiso 1 calc
C346 C 0.3561(17) 0.1715(8) 0.0536(9) 0.060(6) Uiso 1 d
H346 H 0.2994 0.1882 0.0536 0.072 Uiso 1 calc

loop_
_atom_type_symbol
_atom_type_description
_atom_type_scat_dispersion_real
_atom_type_scat_dispersion_imag
_atom_type_scat_source
C C .0033 .0016 'International Tables Vol C Tables 4.2.6.8 and 6.1.1.4'
H H .0000 .0000 'International Tables Vol C Tables 4.2.6.8 and 6.1.1.4'
Hg Hg -2.3894 9.2266 'International Tables Vol C Tables 4.2.6.8 and 6.1.1.4'
P P .1023 .0942 'International Tables Vol C Tables 4.2.6.8 and 6.1.1.4'
S S .1246 .1234 'International Tables Vol C Tables 4.2.6.8 and 6.1.1.4'
O O .0106 .0060 'International Tables Vol C Tables 4.2.6.8 and 6.1.1.4'
F F .0171 .0103 'International Tables Vol C Tables 4.2.6.8 and 6.1.1.4'

loop_
_geom_angle_atom_site_label_1
_geom_angle_atom_site_label_2
_geom_angle_atom_site_label_3
_geom_angle
P13 Hg1 P12 110.7(2)
P13 Hg1 Hg2 154.10(13)
P12 Hg1 Hg2 94.83(12)
P13 Hg1 O1 82.9(4)
P12 Hg1 O1 104.9(4)
Hg2 Hg1 O1 86.4(3)
P13 Hg1 Hg3 94.23(13)
P12 Hg1 Hg3 154.84(12)
Hg2 Hg1 Hg3 60.72(3)
O1 Hg1 Hg3 80.9(3)
P13 Hg1 O4 99.1(3)
P12 Hg1 O4 90.9(3)
Hg2 Hg1 O4 84.4(3)
O1 Hg1 O4 162.3(5)
Hg3 Hg1 O4 81.4(3)
P23 Hg2 P21 110.3(2)
P23 Hg2 O5 112.8(4)
P21 Hg2 O5 77.6(4)
P23 Hg2 Hg1 153.36(13)
P21 Hg2 Hg1 92.69(12)
O5 Hg2 Hg1 84.4(4)
P23 Hg2 Hg3 94.91(13)
P21 Hg2 Hg3 154.27(12)
O5 Hg2 Hg3 97.5(4)
Hg1 Hg2 Hg3 61.59(3)
P23 Hg2 O2 74.8(3)
P21 Hg2 O2 112.2(4)
O5 Hg2 O2 165.3(5)
Hg1 Hg2 O2 84.3(3)
Hg3 Hg2 O2 68.8(4)
P31 Hg3 P32 121.9(2)
P31 Hg3 O3 77.3(5)
P32 Hg3 O3 95.4(4)
P31 Hg3 Hg2 147.46(13)
P32 Hg3 Hg2 90.67(13)
O3 Hg3 Hg2 100.4(4)
P31 Hg3 Hg1 89.84(13)
P32 Hg3 Hg1 147.91(14)
O3 Hg3 Hg1 86.2(4)
Hg2 Hg3 Hg1 57.69(3)
P31 Hg3 O6 107.3(4)
P32 Hg3 O6 89.3(4)
O3 Hg3 O6 170.3(6)
Hg2 Hg3 O6 71.0(4)
Hg1 Hg3 O6 85.3(4)
C121 P12 C111 108.5(9)
C121 P12 C12 103.5(9)
C111 P12 C12 107.6(10)
C121 P12 Hg1 112.8(7)
C111 P12 Hg1 115.8(7)
C12 P12 Hg1 107.8(7)
C131 P13 C141 107.1(8)
C131 P13 C13 107.2(9)
C141 P13 C13 108.0(9)
C131 P13 Hg1 116.2(6)
C141 P13 Hg1 108.8(6)
C13 P13 Hg1 109.2(6)
C211 P21 C221 108.5(11)
C211 P21 C12 111.0(10)
C221 P21 C12 104.5(9)
C211 P21 Hg2 107.8(9)
C221 P21 Hg2 117.1(8)
C12 P21 Hg2 107.9(7)
C231 P23 C23 109.6(10)
C231 P23 C241 105.8(9)
C23 P23 C241 106.4(9)
C231 P23 Hg2 116.6(7)
C23 P23 Hg2 109.1(6)
C241 P23 Hg2 108.8(7)
C311 P31 C13 104.7(9)
C311 P31 C321 108.6(10)
C13 P31 C321 106.2(9)
C311 P31 Hg3 116.4(7)
C13 P31 Hg3 108.7(7)
C321 P31 Hg3 111.5(7)
C331 P32 C23 110.2(9)
C331 P32 C341 107.4(10)
C23 P32 C341 99.2(9)
C331 P32 Hg3 112.2(7)
C23 P32 Hg3 108.3(7)
C341 P32 Hg3 118.7(7)
O2 S1 O1 119.5(13)
O2 S1 O3 111.5(13)
O1 S1 O3 109.1(12)
O2 S1 C1 109.5(21)
O1 S1 C1 105.4(14)
O3 S1 C1 99.9(23)
O5 S2 O6 113.2(12)
O5 S2 O4 118.1(13)
O6 S2 O4 110.9(11)
O5 S2 C2 102.4(14)
O6 S2 C2 102.4(16)
O4 S2 C2 108.1(14)
O8 S3 O7 119.8(34)
O8 S3 O9 113.2(22)
O7 S3 O9 124.5(32)
O8 S3 C3 106.4(27)
O7 S3 C3 82.5(40)
O9 S3 C3 98.0(43)
O12 S4 O10 126.4(23)
O12 S4 O11 112.4(17)
O10 S4 O11 110.5(23)
O12 S4 C4 105.9(32)
O10 S4 C4 99.2(28)
O11 S4 C4 97.0(21)
S1 O1 Hg1 116.1(9)
S1 O2 Hg2 103.1(10)
S1 O3 Hg3 105.6(9)
S2 O4 Hg1 89.4(8)
S2 O5 Hg2 108.3(9)
S2 O6 Hg3 120.7(9)
C3 F7 F9 48.1(40)
C3 F9 F7 56.5(40)
F3 C1 F1 103.0(44)
F3 C1 F2 98.9(32)
F1 C1 F2 107.9(45)
F3 C1 S1 112.6(47)
F1 C1 S1 118.4(26)
F2 C1 S1 113.9(36)
F4 C2 F6 106.5(32)
F4 C2 F5 112.4(38)
F6 C2 F5 104.7(26)
F4 C2 S2 116.2(22)
F6 C2 S2 109.7(28)
F5 C2 S2 106.8(23)
F9 C3 F8 105.1(47)
F9 C3 F7 75.4(40)
F8 C3 F7 128.3(90)
F9 C3 S3 121.4(83)
F8 C3 S3 116.4(28)
F7 C3 S3 105.1(38)
F12 C4 F11 105.2(83)
F12 C4 F10 106.6(82)
F11 C4 F10 92.6(45)
F12 C4 S4 117.1(49)
F11 C4 S4 118.4(65)
F10 C4 S4 113.7(70)
P12 C12 P21 114.5(11)
P31 C13 P13 115.8(10)
P32 C23 P23 115.4(10)
C116 C111 C112 123.1(21)
C116 C111 P12 119.5(17)
C112 C111 P12 117.4(18)
C111 C112 C113 112.7(22)
C114 C113 C112 125.3(23)
C115 C114 C113 121.6(25)
C114 C115 C116 116.4(26)
C111 C116 C115 120.9(22)
C122 C121 C126 122.1(20)
C122 C121 P12 119.9(16)
C126 C121 P12 118.0(16)
C121 C122 C123 122.5(21)
C122 C123 C124 115.1(24)
C125 C124 C123 123.5(25)
C124 C125 C126 118.9(25)
C121 C126 C125 117.8(23)
C132 C131 C136 118.4(18)
C132 C131 P13 120.3(15)
C136 C131 P13 121.3(15)
C131 C132 C133 120.9(21)
C132 C133 C134 119.7(24)
C135 C134 C133 120.3(24)
C134 C135 C136 118.7(22)
C135 C136 C131 121.8(20)
C146 C141 C142 118.8(20)
C146 C141 P13 124.0(16)
C142 C141 P13 116.7(15)
C143 C142 C141 120.7(21)
C142 C143 C144 121.5(25)
C145 C144 C143 116.4(25)
C146 C145 C144 122.3(22)
C145 C146 C141 120.2(20)
C212 C211 C216 117.1(25)
C212 C211 P21 122.8(22)
C216 C211 P21 119.6(21)
C213 C212 C211 119.5(30)
C214 C213 C212 124.6(36)
C213 C214 C215 122.1(38)
C214 C215 C216 114.7(36)
C215 C216 C211 121.0(30)
C222 C221 C226 122.8(22)
C222 C221 P21 116.5(18)
C226 C221 P21 120.5(18)
C221 C222 C223 119.2(24)
C224 C223 C222 113.4(26)
C225 C224 C223 127.5(28)
C224 C225 C226 118.8(28)
C225 C226 C221 117.4(25)
C232 C231 C236 121.1(21)
C232 C231 P23 118.4(17)
C236 C231 P23 120.5(16)
C231 C232 C233 115.3(23)
C232 C233 C234 124.1(28)
C235 C234 C233 119.1(28)
C234 C235 C236 118.4(24)
C235 C236 C231 121.5(21)
C243 C241 C246 125.1(23)
C243 C241 P23 120.8(18)
C246 C241 P23 113.9(17)
C243 C242 C244 122.0(23)
C242 C243 C241 117.6(22)
C245 C244 C242 116.0(27)
C244 C245 C246 125.9(28)
C241 C246 C245 113.5(23)
C316 C311 C312 120.7(23)
C316 C311 P31 116.9(17)
C312 C311 P31 121.7(18)
C311 C312 C313 119.1(24)
C314 C313 C312 119.6(26)
C315 C314 C313 122.5(30)
C314 C315 C316 117.8(27)
C311 C316 C315 120.3(23)
C326 C321 C322 118.5(20)
C326 C321 P31 120.5(16)
C322 C321 P31 120.8(16)
C323 C322 C321 121.4(21)
C322 C323 C324 119.4(25)
C323 C324 C325 120.1(27)
C326 C325 C324 121.1(24)
C321 C326 C325 119.4(21)
C332 C331 C336 119.3(22)
C332 C331 P32 123.4(18)
C336 C331 P32 117.1(18)
C331 C332 C333 120.8(24)
C334 C333 C332 115.2(29)
C333 C334 C335 128.7(36)
C334 C335 C336 121.0(34)
C335 C336 C331 115.0(27)
C346 C341 C342 119.6(22)
C346 C341 P32 120.7(18)
C342 C341 P32 119.7(17)
C341 C342 C343 117.8(23)
C344 C343 C342 120.5(27)
C343 C344 C345 123.4(28)
C344 C345 C346 117.7(26)
C341 C346 C345 120.8(23)

loop_
_geom_bond_atom_site_label_1
_geom_bond_atom_site_label_2
_geom_bond_distance
Hg1 P13 2.497(5)
Hg1 P12 2.548(6)
Hg1 Hg2 2.7526(11)
Hg1 O1 2.83(2)
Hg1 Hg3 2.8649(13)
Hg1 O4 3.49(2)
Hg2 P23 2.488(5)
Hg2 P21 2.533(6)
Hg2 O5 2.73(2)
Hg2 Hg3 2.8409(13)
Hg2 O2 3.36(2)
Hg3 P31 2.538(5)
Hg3 P32 2.542(5)
Hg3 O3 2.73(2)
Hg3 O6 2.90(2)
P12 C121 1.81(2)
P12 C111 1.83(2)
P12 C12 1.83(2)
P13 C131 1.79(2)
P13 C141 1.82(2)
P13 C13 1.83(2)
P21 C211 1.80(2)
P21 C221 1.81(2)
P21 C12 1.85(2)
P23 C231 1.83(2)
P23 C23 1.85(2)
P23 C241 1.90(2)
P31 C311 1.76(2)
P31 C13 1.79(2)
P31 C321 1.79(2)
P32 C331 1.78(2)
P32 C23 1.82(2)
P32 C341 1.84(2)
S1 O2 1.36(2)
S1 O1 1.42(2)
S1 O3 1.45(2)
S1 C1 1.72(3)
S2 O5 1.43(2)
S2 O6 1.44(2)
S2 O4 1.46(2)
S2 C2 1.81(3)
S3 O8 1.26(3)
S3 O7 1.36(4)
S3 O9 1.38(3)
S3 C3 1.69(4)
S4 O12 1.39(2)
S4 O10 1.38(3)
S4 O11 1.48(2)
S4 C4 1.57(11)
F1 C1 1.24(4)
F2 C1 1.31(5)
F3 C1 1.20(6)
F4 C2 1.26(4)
F5 C2 1.39(4)
F6 C2 1.32(4)
F7 C3 1.30(6)
F7 F9 1.51(6)
F8 C3 1.23(4)
F9 C3 1.16(8)
F10 C4 1.31(5)
F11 C4 1.32(5)
F12 C4 1.25(10)
C111 C116 1.38(3)
C111 C112 1.39(3)
C112 C113 1.40(3)
C113 C114 1.36(3)
C114 C115 1.34(3)
C115 C116 1.42(3)
C121 C122 1.35(3)
C121 C126 1.40(3)
C122 C123 1.40(3)
C123 C124 1.40(3)
C124 C125 1.39(3)
C125 C126 1.40(3)
C131 C132 1.34(2)
C131 C136 1.39(3)
C132 C133 1.35(3)
C133 C134 1.41(3)
C134 C135 1.32(3)
C135 C136 1.37(3)
C141 C146 1.34(2)
C141 C142 1.35(3)
C142 C143 1.34(3)
C143 C144 1.36(3)
C144 C145 1.36(3)
C145 C146 1.34(3)
C211 C212 1.35(3)
C211 C216 1.44(4)
C212 C213 1.34(4)
C213 C214 1.31(4)
C214 C215 1.37(4)
C215 C216 1.43(4)
C221 C222 1.35(3)
C221 C226 1.45(3)
C222 C223 1.52(3)
C223 C224 1.41(4)
C224 C225 1.32(3)
C225 C226 1.43(3)
C231 C232 1.34(3)
C231 C236 1.40(3)
C232 C233 1.38(3)
C233 C234 1.40(3)
C234 C235 1.31(3)
C235 C236 1.38(3)
C241 C243 1.36(3)
C241 C246 1.36(3)
C242 C243 1.36(3)
C242 C244 1.40(3)
C244 C245 1.34(3)
C245 C246 1.40(3)
C311 C316 1.35(3)
C311 C312 1.37(3)
C312 C313 1.40(3)
C313 C314 1.36(3)
C314 C315 1.33(3)
C315 C316 1.44(3)
C321 C326 1.37(3)
C321 C322 1.42(3)
C322 C323 1.37(3)
C323 C324 1.37(3)
C324 C325 1.39(3)
C325 C326 1.38(3)
C331 C332 1.42(3)
C331 C336 1.48(3)
C332 C333 1.44(3)
C333 C334 1.31(4)
C334 C335 1.33(4)
C335 C336 1.40(4)
C341 C346 1.36(3)
C341 C342 1.37(3)
C342 C343 1.41(3)
C343 C344 1.30(3)
C344 C345 1.32(3)
C345 C346 1.41(3)
